data_4314258
loop_
_publ_author_name
'Roman Bo\<ca'
'L'ubom\'ir Dlh\'a\<n'
'Gellert Mezei'
'Tamara Ortiz-P\'erez'
'Raphael G. Raptis'
'Joshua Telser'

_publ_section_title
;
 Triangular, Ferromagnetically-Coupled CuII3-Pyrazolato Complexes as
 Possible Models of Particulate Methane Monooxygenase (pMMO)
;
_journal_name_full 'Inorganic Chemistry'
_journal_page_first 5801
_journal_page_last 5803
_journal_paper_doi 10.1021/ic0344416
_journal_volume 42
_journal_year 2003
_chemical_formula_sum 'C41 H80.6 Br5.4 Cu3 N8'
_chemical_formula_weight 1307.87
_chemical_name_systematic
; 
 ? 
;
_space_group_IT_number 15
_symmetry_cell_setting monoclinic
_symmetry_space_group_name_Hall '-C 2yc'
_symmetry_space_group_name_H-M 'C 1 2/c 1'
_atom_sites_solution_hydrogens geom
_atom_sites_solution_primary direct
_atom_sites_solution_secondary difmap
_audit_creation_method SHELXL-97
_cell_angle_alpha 90.00
_cell_angle_beta 95.498(4)
_cell_angle_gamma 90.00
_cell_formula_units_Z 4
_cell_length_a 17.578(3)
_cell_length_b 16.378(3)
_cell_length_c 19.488(3)
_cell_measurement_temperature 293(2)
_cell_volume 5584.6(16)
_computing_cell_refinement 'Bruker SMART'
_computing_data_collection 'Bruker SMART'
_computing_data_reduction 'Bruker SHELXTL'
_computing_molecular_graphics 'Bruker SHELXTL'
_computing_publication_material 'Bruker SHELXTL'
_computing_structure_refinement 'SHELXL-97 (Sheldrick, 1997)'
_computing_structure_solution 'SHELXS-97 (Sheldrick, 1990)'
_diffrn_ambient_temperature 293(2)
_diffrn_measured_fraction_theta_full 0.995
_diffrn_measured_fraction_theta_max 0.995
_diffrn_measurement_device_type 'CCD area detector'
_diffrn_measurement_method 'phi and omega scans'
_diffrn_radiation_monochromator graphite
_diffrn_radiation_source 'fine-focus sealed tube'
_diffrn_radiation_type MoK\a
_diffrn_radiation_wavelength 0.71073
_diffrn_reflns_av_R_equivalents 0.0454
_diffrn_reflns_av_sigmaI/netI 0.0498
_diffrn_reflns_limit_h_max 19
_diffrn_reflns_limit_h_min -18
_diffrn_reflns_limit_k_max 18
_diffrn_reflns_limit_k_min -17
_diffrn_reflns_limit_l_max 13
_diffrn_reflns_limit_l_min -21
_diffrn_reflns_number 12023
_diffrn_reflns_theta_full 23.31
_diffrn_reflns_theta_max 23.31
_diffrn_reflns_theta_min 1.70
_exptl_absorpt_coefficient_mu 5.029
_exptl_absorpt_correction_type none
_exptl_crystal_colour green
_exptl_crystal_density_diffrn 1.556
_exptl_crystal_density_method 'not measured'
_exptl_crystal_description prism
_exptl_crystal_F_000 2634
_exptl_crystal_size_max 0.16
_exptl_crystal_size_mid 0.14
_exptl_crystal_size_min 0.08
_refine_diff_density_max 0.780
_refine_diff_density_min -0.402
_refine_diff_density_rms 0.099
_refine_ls_extinction_method none
_refine_ls_goodness_of_fit_ref 0.962
_refine_ls_hydrogen_treatment mixed
_refine_ls_matrix_type full
_refine_ls_number_parameters 289
_refine_ls_number_reflns 4031
_refine_ls_number_restraints 0
_refine_ls_restrained_S_all 0.962
_refine_ls_R_factor_all 0.0983
_refine_ls_R_factor_gt 0.0519
_refine_ls_shift/su_max 0.000
_refine_ls_shift/su_mean 0.000
_refine_ls_structure_factor_coef Fsqd
_refine_ls_weighting_details 'calc w=1/[\s^2^(Fo^2^)+(0.0840P)^2^+0.0000P] where P=(Fo^2^+2Fc^2^)/3'
_refine_ls_weighting_scheme calc
_refine_ls_wR_factor_gt 0.1254
_refine_ls_wR_factor_ref 0.1446
_reflns_number_gt 2311
_reflns_number_total 4031
_reflns_threshold_expression >2sigma(I)
_cod_data_source_file ic0344416si20030427_075820_1.cif
_cod_data_source_block '[Bu4N]2[Cu3(mu-Br)2(mu-pz)3Br3],1a.'
_cod_depositor_comments
;
The following automatic conversions were performed:

'_symmetry_cell_setting' value 'Monoclinic' changed to 'monoclinic'
according to the built-in table from CIF Core dictionary named
'cif_core.dic' version 2.4.1 from 2010-06-29.

Automatic conversion script
Id: cif_fix_values 1646 2011-03-28 12:23:43Z adriana 
;
_cod_original_cell_volume 5584.7(17)
_cod_original_formula_sum 'C41 H80.60 Br5.40 Cu3 N8'
_cod_database_code 4314258

loop_
_symmetry_equiv_pos_as_xyz
'x, y, z'
'-x, y, -z+1/2'
'x+1/2, y+1/2, z'
'-x+1/2, y+1/2, -z+1/2'
'-x, -y, -z'
'x, -y, z-1/2'
'-x+1/2, -y+1/2, -z'
'x+1/2, -y+1/2, z-1/2'

loop_
_atom_site_label
_atom_site_type_symbol
_atom_site_fract_x
_atom_site_fract_y
_atom_site_fract_z
_atom_site_U_iso_or_equiv
_atom_site_adp_type
_atom_site_occupancy
_atom_site_symmetry_multiplicity
_atom_site_calc_flag
_atom_site_refinement_flags
_atom_site_disorder_assembly
_atom_site_disorder_group
Cu1 Cu 0.0000 0.12634(7) 0.2500 0.0832(4) Uani 1 2 d S . .
Cu2 Cu 0.05813(6) 0.30588(5) 0.32841(5) 0.0866(3) Uani 1 1 d . . .
Br1 Br 0.0000 -0.02292(7) 0.2500 0.1248(6) Uani 1 2 d S . .
Br2 Br 0.13889(7) 0.37631(6) 0.41766(6) 0.1257(4) Uani 1 1 d . . .
Br3 Br 0.10202(4) 0.24377(4) 0.22161(4) 0.0842(3) Uani 1 1 d . . .
Br4 Br 0.0000 0.64416(16) 0.2500 0.1050(10) Uani 0.40 2 d SP . .
N1 N 0.0374(3) 0.1312(4) 0.3463(3) 0.0803(17) Uani 1 1 d . . .
N2 N 0.0622(4) 0.2021(4) 0.3764(4) 0.0908(19) Uani 1 1 d . . .
N3 N 0.0217(3) 0.4051(3) 0.2810(3) 0.0753(16) Uani 1 1 d . . .
N4 N 0.2685(3) -0.0049(4) 0.3329(3) 0.0825(17) Uani 1 1 d . . .
C1 C 0.0801(6) 0.1848(7) 0.4434(5) 0.123(3) Uani 1 1 d . . .
H1 H 0.1006 0.2222 0.4759 0.148 Uiso 1 1 calc R . .
C2 C 0.0643(7) 0.1050(6) 0.4579(6) 0.126(4) Uani 1 1 d . . .
H2 H 0.0692 0.0782 0.5002 0.152 Uiso 1 1 calc R . .
C3 C 0.0399(5) 0.0754(5) 0.3953(6) 0.098(3) Uani 1 1 d . . .
H3 H 0.0262 0.0212 0.3874 0.118 Uiso 1 1 calc R . .
C4 C 0.0343(4) 0.4828(5) 0.3003(4) 0.089(2) Uani 1 1 d . . .
H4 H 0.0617 0.4997 0.3410 0.107 Uiso 1 1 calc R . .
C5 C 0.0000 0.5337(7) 0.2500 0.088(3) Uani 1 2 d S . .
H5 H 0.0000 0.5905 0.2500 0.105 Uiso 0.60 2 calc SPR . .
C6 C 0.3421(4) -0.0445(5) 0.3652(5) 0.095(2) Uani 1 1 d . . .
H6A H 0.3469 -0.0977 0.3443 0.113 Uiso 1 1 calc R . .
H6B H 0.3849 -0.0117 0.3533 0.113 Uiso 1 1 calc R . .
C7 C 0.3493(6) -0.0551(5) 0.4408(5) 0.114(3) Uani 1 1 d . C .
H7A H 0.3051 -0.0844 0.4543 0.137 Uiso 1 1 calc R . .
H7B H 0.3507 -0.0020 0.4630 0.137 Uiso 1 1 calc R . .
C8 C 0.4234(7) -0.1034(7) 0.4653(7) 0.146(4) Uani 1 1 d . . .
H8A H 0.4178 -0.1578 0.4458 0.175 Uiso 1 1 calc R A 1
H8B H 0.4653 -0.0775 0.4447 0.175 Uiso 1 1 calc R A 1
C10 C 0.2573(5) 0.0788(5) 0.3626(4) 0.089(2) Uani 1 1 d . . .
H10A H 0.2534 0.0733 0.4117 0.107 Uiso 1 1 calc R . .
H10B H 0.2092 0.1007 0.3420 0.107 Uiso 1 1 calc R . .
C11 C 0.3204(6) 0.1405(5) 0.3519(5) 0.110(3) Uani 1 1 d . . .
H11A H 0.3685 0.1214 0.3751 0.132 Uiso 1 1 calc R . .
H11B H 0.3264 0.1452 0.3031 0.132 Uiso 1 1 calc R . .
C12 C 0.3011(6) 0.2225(5) 0.3800(5) 0.134(4) Uani 1 1 d . . .
H12A H 0.2950 0.2172 0.4287 0.160 Uiso 1 1 calc R . .
H12B H 0.2528 0.2408 0.3570 0.160 Uiso 1 1 calc R . .
C13 C 0.3641(9) 0.2886(6) 0.3702(6) 0.180(6) Uani 1 1 d . . .
H13A H 0.4135 0.2670 0.3858 0.270 Uiso 1 1 calc R . .
H13B H 0.3544 0.3364 0.3966 0.270 Uiso 1 1 calc R . .
H13C H 0.3628 0.3029 0.3223 0.270 Uiso 1 1 calc R . .
C14 C 0.2743(5) -0.0033(5) 0.2558(4) 0.102(3) Uani 1 1 d . . .
H14A H 0.3210 0.0249 0.2475 0.122 Uiso 1 1 calc R . .
H14B H 0.2790 -0.0592 0.2401 0.122 Uiso 1 1 calc R . .
C15 C 0.2092(6) 0.0360(6) 0.2127(5) 0.128(3) Uani 1 1 d . . .
H15A H 0.1972 0.0879 0.2332 0.153 Uiso 1 1 calc R . .
H15B H 0.1644 0.0014 0.2120 0.153 Uiso 1 1 calc R . .
C16 C 0.2283(8) 0.0502(9) 0.1399(6) 0.187(7) Uani 1 1 d . . .
H16A H 0.2710 0.0879 0.1423 0.225 Uiso 1 1 calc R . .
H16B H 0.2467 -0.0013 0.1232 0.225 Uiso 1 1 calc R . .
C17 C 0.1750(10) 0.0788(10) 0.0904(7) 0.245(8) Uani 1 1 d . . .
H17A H 0.1799 0.1370 0.0868 0.367 Uiso 1 1 calc R . .
H17B H 0.1249 0.0655 0.1025 0.367 Uiso 1 1 calc R . .
H17C H 0.1828 0.0541 0.0469 0.367 Uiso 1 1 calc R . .
C18 C 0.2001(4) -0.0551(5) 0.3502(4) 0.093(2) Uani 1 1 d . . .
H18A H 0.1974 -0.0525 0.3996 0.112 Uiso 1 1 calc R . .
H18B H 0.1543 -0.0295 0.3283 0.112 Uiso 1 1 calc R . .
C19 C 0.1994(6) -0.1425(5) 0.3295(6) 0.122(3) Uani 1 1 d . C .
H19A H 0.2453 -0.1692 0.3500 0.147 Uiso 1 1 calc R . .
H19B H 0.1987 -0.1466 0.2798 0.147 Uiso 1 1 calc R . .
C20 C 0.1285(9) -0.1856(9) 0.3533(9) 0.162(6) Uani 1 1 d . . .
H20A H 0.0844 -0.1670 0.3237 0.195 Uiso 1 1 calc R B 1
H20B H 0.1340 -0.2435 0.3449 0.195 Uiso 1 1 calc R B 1
C9A C 0.4449(10) -0.1120(9) 0.5321(9) 0.131(6) Uani 0.650(15) 1 d P C 1
H9A1 H 0.4069 -0.1426 0.5533 0.196 Uiso 0.650(15) 1 calc PR C 1
H9A2 H 0.4506 -0.0592 0.5532 0.196 Uiso 0.650(15) 1 calc PR C 1
H9A3 H 0.4928 -0.1406 0.5380 0.196 Uiso 0.650(15) 1 calc PR C 1
C21A C 0.113(2) -0.1771(19) 0.4158(18) 0.31(2) Uani 0.650(15) 1 d P C 1
H21A H 0.0618 -0.1960 0.4200 0.462 Uiso 0.650(15) 1 calc PR C 1
H21B H 0.1168 -0.1205 0.4285 0.462 Uiso 0.650(15) 1 calc PR C 1
H21C H 0.1483 -0.2084 0.4457 0.462 Uiso 0.650(15) 1 calc PR C 1
C9B C 0.406(3) -0.200(3) 0.474(2) 0.24(3) Uani 0.350(15) 1 d P C 2
H9B1 H 0.4392 -0.2220 0.5118 0.353 Uiso 0.350(15) 1 calc PR C 2
H9B2 H 0.4144 -0.2286 0.4325 0.353 Uiso 0.350(15) 1 calc PR C 2
H9B3 H 0.3537 -0.2075 0.4837 0.353 Uiso 0.350(15) 1 calc PR C 2
C21B C 0.110(3) -0.264(2) 0.3311(18) 0.21(2) Uani 0.350(15) 1 d P C 2
H21D H 0.1450 -0.3019 0.3551 0.319 Uiso 0.350(15) 1 calc PR C 2
H21E H 0.1145 -0.2677 0.2825 0.319 Uiso 0.350(15) 1 calc PR C 2
H21F H 0.0590 -0.2764 0.3404 0.319 Uiso 0.350(15) 1 calc PR C 2

loop_
_atom_site_aniso_label
_atom_site_aniso_U_11
_atom_site_aniso_U_22
_atom_site_aniso_U_33
_atom_site_aniso_U_23
_atom_site_aniso_U_13
_atom_site_aniso_U_12
Cu1 0.0634(8) 0.0653(8) 0.1197(11) 0.000 0.0031(7) 0.000
Cu2 0.0934(8) 0.0705(6) 0.0964(7) -0.0012(5) 0.0117(5) -0.0031(5)
Br1 0.0958(10) 0.0698(7) 0.1974(15) 0.000 -0.0450(10) 0.000
Br2 0.1303(9) 0.1008(7) 0.1391(9) -0.0142(6) -0.0220(7) -0.0088(6)
Br3 0.0690(5) 0.0772(5) 0.1102(6) -0.0023(4) 0.0287(4) -0.0021(4)
Br4 0.099(2) 0.0584(16) 0.161(3) 0.000 0.031(2) 0.000
N1 0.061(4) 0.068(4) 0.113(5) 0.009(4) 0.018(3) 0.010(3)
N2 0.089(5) 0.083(5) 0.100(5) 0.009(4) 0.009(4) 0.003(4)
N3 0.068(4) 0.064(4) 0.096(5) -0.001(3) 0.018(3) -0.002(3)
N4 0.054(4) 0.078(4) 0.118(5) -0.007(3) 0.017(3) 0.006(3)
C1 0.131(9) 0.139(9) 0.096(8) 0.005(6) 0.000(6) -0.002(7)
C2 0.170(11) 0.096(8) 0.116(9) 0.038(6) 0.024(7) 0.000(7)
C3 0.089(6) 0.078(6) 0.133(8) 0.024(6) 0.031(6) 0.006(5)
C4 0.068(5) 0.082(6) 0.121(7) -0.018(5) 0.032(5) -0.012(4)
C5 0.080(8) 0.065(7) 0.124(10) 0.000 0.037(7) 0.000
C6 0.058(5) 0.094(6) 0.131(8) -0.004(5) 0.005(5) 0.011(4)
C7 0.102(7) 0.105(7) 0.133(8) -0.002(6) -0.006(6) 0.015(6)
C8 0.119(9) 0.142(10) 0.167(13) 0.006(8) -0.034(8) 0.004(8)
C10 0.076(6) 0.088(5) 0.105(6) -0.008(4) 0.018(4) 0.007(4)
C11 0.119(8) 0.093(6) 0.117(7) 0.001(5) 0.009(6) -0.002(6)
C12 0.156(10) 0.099(7) 0.136(8) -0.008(6) -0.035(7) 0.000(7)
C13 0.265(18) 0.107(8) 0.157(10) 0.005(7) -0.037(10) -0.038(10)
C14 0.089(7) 0.107(6) 0.113(7) -0.027(5) 0.030(5) -0.001(5)
C15 0.110(8) 0.160(9) 0.108(8) -0.001(6) -0.008(6) 0.043(7)
C16 0.182(14) 0.267(16) 0.107(10) -0.033(9) -0.022(9) 0.103(12)
C17 0.25(2) 0.34(2) 0.148(13) 0.017(13) 0.038(13) 0.108(17)
C18 0.066(5) 0.093(6) 0.119(6) -0.006(5) 0.007(4) 0.005(5)
C19 0.100(7) 0.093(7) 0.174(9) -0.022(6) 0.007(6) -0.018(6)
C20 0.158(13) 0.097(9) 0.224(15) 0.014(10) -0.025(12) -0.018(8)
C9A 0.162(16) 0.123(12) 0.105(13) 0.023(9) -0.001(11) -0.002(11)
C21A 0.37(5) 0.20(3) 0.36(5) 0.03(3) 0.04(4) -0.15(3)
C9B 0.22(5) 0.34(7) 0.15(3) 0.09(4) -0.01(3) -0.05(5)
C21B 0.32(6) 0.16(4) 0.17(4) -0.03(3) 0.06(4) -0.13(4)

loop_
_atom_type_symbol
_atom_type_description
_atom_type_scat_dispersion_real
_atom_type_scat_dispersion_imag
_atom_type_scat_source
Cu Cu 0.3201 1.2651 'International Tables Vol C Tables 4.2.6.8 and 6.1.1.4'
Br Br -0.2901 2.4595 'International Tables Vol C Tables 4.2.6.8 and 6.1.1.4'
N N 0.0061 0.0033 'International Tables Vol C Tables 4.2.6.8 and 6.1.1.4'
C C 0.0033 0.0016 'International Tables Vol C Tables 4.2.6.8 and 6.1.1.4'
H H 0.0000 0.0000 'International Tables Vol C Tables 4.2.6.8 and 6.1.1.4'

loop_
_geom_angle_atom_site_label_1
_geom_angle_atom_site_label_2
_geom_angle_atom_site_label_3
_geom_angle
_geom_angle_site_symmetry_1
_geom_angle_site_symmetry_3
_geom_angle_publ_flag
N1 Cu1 N1 175.3(4) 2 . ?
N1 Cu1 Br1 92.36(19) 2 . ?
N1 Cu1 Br1 92.36(19) . . ?
N1 Cu1 Br3 86.73(17) 2 . ?
N1 Cu1 Br3 89.9(2) . . ?
Br1 Cu1 Br3 134.95(2) . . ?
N1 Cu1 Br3 89.9(2) 2 2 ?
N1 Cu1 Br3 86.73(17) . 2 ?
Br1 Cu1 Br3 134.95(2) . 2 ?
Br3 Cu1 Br3 90.10(5) . 2 ?
N2 Cu2 N3 163.0(3) . . ?
N2 Cu2 Br2 94.5(2) . . ?
N3 Cu2 Br2 94.99(17) . . ?
N2 Cu2 Br3 92.6(2) . . ?
N3 Cu2 Br3 93.32(17) . . ?
Br2 Cu2 Br3 125.64(6) . . ?
Cu2 Br3 Cu1 81.76(3) . . ?
C3 N1 N2 106.9(7) . . ?
C3 N1 Cu1 131.4(7) . . ?
N2 N1 Cu1 121.5(5) . . ?
C1 N2 N1 106.0(7) . . ?
C1 N2 Cu2 130.5(7) . . ?
N1 N2 Cu2 123.1(6) . . ?
C4 N3 N3 108.2(4) . 2 ?
C4 N3 Cu2 128.4(5) . . ?
N3 N3 Cu2 123.41(17) 2 . ?
C10 N4 C14 112.8(6) . . ?
C10 N4 C18 105.8(6) . . ?
C14 N4 C18 110.9(6) . . ?
C10 N4 C6 111.3(6) . . ?
C14 N4 C6 106.4(6) . . ?
C18 N4 C6 109.6(6) . . ?
N2 C1 C2 111.6(9) . . ?
C3 C2 C1 102.1(9) . . ?
N1 C3 C2 113.2(8) . . ?
N3 C4 C5 108.9(8) . . ?
C4 C5 C4 105.7(10) 2 . ?
C4 C5 Br4 127.2(5) 2 . ?
C4 C5 Br4 127.2(5) . . ?
C7 C6 N4 116.7(7) . . ?
C6 C7 C8 110.7(9) . . ?
C9A C8 C7 120.3(13) . . ?
C9A C8 C9B 80.3(16) . . ?
C7 C8 C9B 111.5(19) . . ?
N4 C10 C11 115.2(6) . . ?
C12 C11 C10 110.4(8) . . ?
C11 C12 C13 112.7(10) . . ?
C15 C14 N4 116.4(7) . . ?
C14 C15 C16 111.6(9) . . ?
C17 C16 C15 121.4(13) . . ?
C19 C18 N4 116.6(7) . . ?
C18 C19 C20 110.2(9) . . ?
C21A C20 C21B 110(2) . . ?
C21A C20 C19 119(2) . . ?
C21B C20 C19 120(2) . . ?

loop_
_geom_bond_atom_site_label_1
_geom_bond_atom_site_label_2
_geom_bond_distance
_geom_bond_site_symmetry_2
_geom_bond_publ_flag
Cu1 N1 1.929(7) 2 ?
Cu1 N1 1.929(7) . ?
Cu1 Br1 2.4446(17) . ?
Cu1 Br3 2.7224(11) . ?
Cu1 Br3 2.7224(11) 2 ?
Cu2 N2 1.939(6) . ?
Cu2 N3 1.947(6) . ?
Cu2 Br2 2.4286(13) . ?
Cu2 Br3 2.5040(13) . ?
Br4 C5 1.810(11) . ?
N1 C3 1.320(9) . ?
N1 N2 1.355(8) . ?
N2 C1 1.343(10) . ?
N3 C4 1.340(8) . ?
N3 N3 1.364(11) 2 ?
N4 C10 1.509(9) . ?
N4 C14 1.515(9) . ?
N4 C18 1.520(9) . ?
N4 C6 1.528(9) . ?
C1 C2 1.370(12) . ?
C2 C3 1.343(12) . ?
C4 C5 1.381(9) . ?
C5 C4 1.381(9) 2 ?
C6 C7 1.477(11) . ?
C7 C8 1.559(13) . ?
C8 C9A 1.327(16) . ?
C8 C9B 1.63(5) . ?
C10 C11 1.528(11) . ?
C11 C12 1.502(11) . ?
C12 C13 1.573(15) . ?
C14 C15 1.498(11) . ?
C15 C16 1.507(14) . ?
C16 C17 1.361(16) . ?
C18 C19 1.487(10) . ?
C19 C20 1.541(17) . ?
C20 C21A 1.28(3) . ?
C20 C21B 1.38(3) . ?
